data_7040438
loop_
_publ_author_name
'Moreira, Mariete B.'
'Da Silva, Camila F. N.'
'Pesci, Rafaela B. P.'
'Deflon, Victor M.'
'Nikolaou, Sofia'

_publ_section_title
;
 Revisiting oxo-centered carbonyl-triruthenium clusters: investigating CO
 photorelease and some spectroscopic and electrochemical correlations.
;
_journal_issue 42
_journal_name_full 'Dalton transactions (Cambridge, England : 2003)'
_journal_page_first 16799
_journal_page_last 16809
_journal_paper_doi 10.1039/c6dt02511k
_journal_volume 45
_journal_year 2016
_chemical_formula_sum 'C25 H36 N4 O15 Ru3'
_chemical_formula_weight 935.79
_space_group_crystal_system monoclinic
_space_group_IT_number 15
_space_group_name_Hall '-C 2yc'
_space_group_name_H-M_alt 'C 1 2/c 1'
_symmetry_space_group_name_Hall '-C 2yc'
_symmetry_space_group_name_H-M 'C 1 2/c 1'
_atom_sites_solution_hydrogens mixed
_audit_creation_method SHELXL-2014/7
_audit_update_record
;
2016-08-12 deposited with the CCDC.
2016-08-22 downloaded from the CCDC.
;
_cell_angle_alpha 90
_cell_angle_beta 119.214(2)
_cell_angle_gamma 90
_cell_formula_units_Z 4
_cell_length_a 20.3927(15)
_cell_length_b 11.1794(8)
_cell_length_c 17.9721(13)
_cell_measurement_reflns_used 9892
_cell_measurement_temperature 296(2)
_cell_measurement_theta_max 26.37
_cell_measurement_theta_min 2.29
_cell_volume 3576.1(5)
_computing_cell_refinement 'Bruker SAINT'
_computing_data_collection 'Bruker APEX2'
_computing_data_reduction 'Bruker SAINT'
_computing_molecular_graphics 'WinGX - PLATON (Spek, 2014)'
_computing_publication_material 'WinGX - CIFTAB (Sheldrick, 2014)'
_computing_structure_refinement 'SHELXL-2014/7 (Sheldrick, 2014)'
_computing_structure_solution 'SHELXS-97 (Sheldrick 2008)'
_diffrn_ambient_temperature 296(2)
_diffrn_measured_fraction_theta_full 1.000
_diffrn_measured_fraction_theta_max 1.000
_diffrn_measurement_device_type 'Bruker APEX-II CCD'
_diffrn_measurement_method '\f and \w scans'
_diffrn_radiation_type MoK\a
_diffrn_radiation_wavelength 0.71073
_diffrn_reflns_av_R_equivalents 0.0281
_diffrn_reflns_av_unetI/netI 0.0210
_diffrn_reflns_Laue_measured_fraction_full 1.000
_diffrn_reflns_Laue_measured_fraction_max 1.000
_diffrn_reflns_limit_h_max 24
_diffrn_reflns_limit_h_min -23
_diffrn_reflns_limit_k_max 13
_diffrn_reflns_limit_k_min -13
_diffrn_reflns_limit_l_max 21
_diffrn_reflns_limit_l_min -21
_diffrn_reflns_number 18964
_diffrn_reflns_point_group_measured_fraction_full 1.000
_diffrn_reflns_point_group_measured_fraction_max 1.000
_diffrn_reflns_theta_full 25.242
_diffrn_reflns_theta_max 25.249
_diffrn_reflns_theta_min 2.151
_exptl_absorpt_coefficient_mu 1.319
_exptl_absorpt_correction_T_max 0.7454
_exptl_absorpt_correction_T_min 0.6173
_exptl_absorpt_correction_type multi-scan
_exptl_absorpt_process_details SADABS
_exptl_crystal_colour black
_exptl_crystal_density_diffrn 1.738
_exptl_crystal_description prism
_exptl_crystal_F_000 1864
_exptl_crystal_size_max 0.300
_exptl_crystal_size_mid 0.100
_exptl_crystal_size_min 0.070
_refine_diff_density_max 2.442
_refine_diff_density_min -0.823
_refine_diff_density_rms 0.136
_refine_ls_extinction_method none
_refine_ls_goodness_of_fit_ref 1.201
_refine_ls_hydrogen_treatment mixed
_refine_ls_matrix_type full
_refine_ls_number_parameters 223
_refine_ls_number_reflns 3238
_refine_ls_number_restraints 0
_refine_ls_restrained_S_all 1.201
_refine_ls_R_factor_all 0.0587
_refine_ls_R_factor_gt 0.0446
_refine_ls_shift/su_max 0.001
_refine_ls_shift/su_mean 0.000
_refine_ls_structure_factor_coef Fsqd
_refine_ls_weighting_details 'w=1/[\s^2^(Fo^2^)+(0.0170P)^2^+57.0282P] where P=(Fo^2^+2Fc^2^)/3'
_refine_ls_weighting_scheme calc
_refine_ls_wR_factor_gt 0.0957
_refine_ls_wR_factor_ref 0.1093
_reflns_Friedel_coverage 0.000
_reflns_number_gt 2783
_reflns_number_total 3238
_reflns_threshold_expression 'I > 2\s(I)'
_cod_data_source_file c6dt02511k2.cif
_cod_data_source_block 1
_cod_depositor_comments
;
The following automatic conversions were performed:

'_exptl_absorpt_correction_type' value 'Multi-scan' changed to
'multi-scan' according to
/usr/data/users/saulius/crontab/automatic-downloads/rss-feeds/RSC/lib/dictionaries/cif_core.dic
dictionary named 'cif_core.dic' version 2.4.2 from 2011-04-26.

Automatic conversion script
Id: cif_fix_values 4268 2015-11-12 08:31:59Z antanas 

 Adding full bibliography for 7040438--7040440.cif.
;
_cod_database_code 7040438
_shelx_shelxl_version_number 2014/7
_shelx_space_group_comment
;
The symmetry employed for this shelxl refinement is uniquely defined
by the following loop, which should always be used as a source of
symmetry information in preference to the above space-group names.
They are only intended as comments.
;
_shelx_estimated_absorpt_t_min 0.693
_shelx_estimated_absorpt_t_max 0.913

loop_
_space_group_symop_operation_xyz
'x, y, z'
'-x, y, -z+1/2'
'x+1/2, y+1/2, z'
'-x+1/2, y+1/2, -z+1/2'
'-x, -y, -z'
'x, -y, z-1/2'
'-x+1/2, -y+1/2, -z'
'x+1/2, -y+1/2, z-1/2'

loop_
_atom_site_label
_atom_site_type_symbol
_atom_site_fract_x
_atom_site_fract_y
_atom_site_fract_z
_atom_site_U_iso_or_equiv
_atom_site_adp_type
_atom_site_occupancy
_atom_site_site_symmetry_order
_atom_site_calc_flag
_atom_site_refinement_flags_posn
_atom_site_refinement_flags_adp
_atom_site_refinement_flags_occupancy
C1 C 0.5000 0.0008(11) 0.2500 0.071(4) Uani 1 2 d S T P
C2 C 0.6277(3) 0.5569(6) 0.5269(4) 0.0351(14) Uani 1 1 d . . .
H2 H 0.5810 0.5399 0.5216 0.042 Uiso 1 1 calc R U .
C3 C 0.6821(4) 0.6125(6) 0.6004(4) 0.0407(16) Uani 1 1 d . . .
C4 C 0.6673(5) 0.6482(9) 0.6715(5) 0.064(2) Uani 1 1 d . . .
H4A H 0.7033 0.6101 0.7234 0.096 Uiso 1 1 calc R U .
H4B H 0.6176 0.6239 0.6579 0.096 Uiso 1 1 calc R U .
H4C H 0.6718 0.7335 0.6786 0.096 Uiso 1 1 calc R U .
C5 C 0.7646(4) 0.6066(6) 0.5484(4) 0.0393(16) Uani 1 1 d . . .
C6 C 0.7093(3) 0.5538(6) 0.4742(4) 0.0350(14) Uani 1 1 d . . .
H6 H 0.7198 0.5363 0.4305 0.042 Uiso 1 1 calc R U .
C7 C 0.8418(4) 0.6286(8) 0.5599(5) 0.059(2) Uani 1 1 d . . .
H7A H 0.8630 0.6985 0.5945 0.088 Uiso 1 1 calc R U .
H7B H 0.8384 0.6405 0.5053 0.088 Uiso 1 1 calc R U .
H7C H 0.8732 0.5607 0.5874 0.088 Uiso 1 1 calc R U .
C11 C 0.6655(4) 0.2365(6) 0.3546(4) 0.0346(14) Uani 1 1 d . . .
C12 C 0.7460(4) 0.2026(7) 0.3855(5) 0.0475(18) Uani 1 1 d . . .
H12A H 0.7692 0.1807 0.4446 0.071 Uiso 1 1 calc R U .
H12B H 0.7723 0.2693 0.3788 0.071 Uiso 1 1 calc R U .
H12C H 0.7479 0.1360 0.3529 0.071 Uiso 1 1 calc R U .
C21 C 0.5146(4) 0.2274(6) 0.4230(4) 0.0387(15) Uani 1 1 d . . .
C22 C 0.5043(5) 0.1837(8) 0.4957(5) 0.065(2) Uani 1 1 d . . .
H22A H 0.4605 0.1338 0.4740 0.097 Uiso 1 1 calc R U .
H22B H 0.4982 0.2509 0.5250 0.097 Uiso 1 1 calc R U .
H22C H 0.5477 0.1385 0.5345 0.097 Uiso 1 1 calc R U .
C31 C 0.4259(3) 0.5865(6) 0.2825(4) 0.0352(14) Uani 1 1 d . . .
C32 C 0.3768(5) 0.6721(9) 0.2975(5) 0.065(3) Uani 1 1 d . . .
H32A H 0.3973 0.7513 0.3054 0.097 Uiso 1 1 calc R U .
H32B H 0.3744 0.6484 0.3475 0.097 Uiso 1 1 calc R U .
H32C H 0.3271 0.6714 0.2491 0.097 Uiso 1 1 calc R U .
N1 N 0.6414(3) 0.5274(5) 0.4639(3) 0.0306(11) Uani 1 1 d . . .
N2 N 0.7507(3) 0.6353(5) 0.6114(4) 0.0435(14) Uani 1 1 d . . .
O1 O 0.5000 -0.1024(7) 0.2500 0.092(4) Uani 1 2 d S T P
O1S O 0.8526 0.5059 0.8098 0.074(4) Uani 0.5 1 d . . P
O2 O 0.5000 0.3507(5) 0.2500 0.0264(12) Uani 1 2 d S T P
O11 O 0.6170(3) 0.1608(4) 0.3147(4) 0.0564(15) Uani 1 1 d . . .
O12 O 0.6559(2) 0.3408(5) 0.3715(3) 0.0522(14) Uani 1 1 d . . .
O21 O 0.4926(4) 0.1598(5) 0.3610(3) 0.0602(15) Uani 1 1 d . . .
O22 O 0.5449(3) 0.3271(5) 0.4318(3) 0.0536(14) Uani 1 1 d . . .
O31 O 0.4813(3) 0.5439(5) 0.3473(3) 0.0489(13) Uani 1 1 d . . .
O32 O 0.5937(3) 0.5609(5) 0.2923(3) 0.0489(13) Uani 1 1 d . . .
Ru1 Ru 0.5000 0.16606(7) 0.2500 0.0343(2) Uani 1 2 d S T P
Ru2 Ru 0.56343(2) 0.43491(4) 0.35164(3) 0.02626(15) Uani 1 1 d . . .
H1S H 0.8480 0.5690 0.7817 0.04(4) Uiso 0.5 1 d . . P
H2S H 0.8699 0.4513 0.7913 0.06(5) Uiso 0.5 1 d . . P

loop_
_atom_site_aniso_label
_atom_site_aniso_U_11
_atom_site_aniso_U_22
_atom_site_aniso_U_33
_atom_site_aniso_U_23
_atom_site_aniso_U_13
_atom_site_aniso_U_12
C1 0.055(7) 0.054(7) 0.039(6) 0.000 -0.029(5) 0.000
C2 0.030(3) 0.036(3) 0.034(3) -0.003(3) 0.012(3) -0.002(3)
C3 0.038(4) 0.044(4) 0.032(3) -0.006(3) 0.010(3) 0.002(3)
C4 0.058(5) 0.085(7) 0.046(5) -0.021(5) 0.023(4) -0.009(5)
C5 0.029(3) 0.041(4) 0.037(4) 0.001(3) 0.008(3) -0.003(3)
C6 0.029(3) 0.043(4) 0.029(3) 0.001(3) 0.011(3) -0.001(3)
C7 0.032(4) 0.074(6) 0.059(5) 0.001(4) 0.012(4) -0.012(4)
C11 0.035(3) 0.041(4) 0.024(3) 0.005(3) 0.011(3) 0.005(3)
C12 0.033(4) 0.047(4) 0.054(5) 0.006(4) 0.015(3) 0.011(3)
C21 0.034(3) 0.045(4) 0.032(3) 0.003(3) 0.012(3) -0.005(3)
C22 0.081(6) 0.067(6) 0.045(5) 0.003(4) 0.029(4) -0.021(5)
C31 0.026(3) 0.041(4) 0.033(3) -0.001(3) 0.010(3) 0.006(3)
C32 0.053(5) 0.090(7) 0.046(5) -0.006(4) 0.021(4) 0.031(5)
N1 0.026(3) 0.033(3) 0.025(3) -0.003(2) 0.007(2) 0.000(2)
N2 0.035(3) 0.049(4) 0.032(3) -0.006(3) 0.005(2) -0.006(3)
O1 0.085(7) 0.031(5) 0.100(8) 0.000 -0.002(6) 0.000
O1S 0.078(9) 0.060(8) 0.072(8) -0.016(7) 0.029(7) 0.026(7)
O2 0.022(3) 0.030(3) 0.024(3) 0.000 0.009(2) 0.000
O11 0.033(3) 0.036(3) 0.076(4) -0.009(3) 0.008(3) 0.003(2)
O12 0.025(2) 0.052(3) 0.058(3) -0.023(3) 0.004(2) 0.005(2)
O21 0.093(4) 0.044(3) 0.047(3) -0.001(3) 0.036(3) -0.014(3)
O22 0.065(3) 0.055(3) 0.032(3) -0.002(2) 0.017(2) -0.027(3)
O31 0.036(3) 0.063(3) 0.034(3) -0.012(2) 0.007(2) 0.015(2)
O32 0.050(3) 0.057(3) 0.028(2) -0.001(2) 0.010(2) -0.024(2)
Ru1 0.0312(4) 0.0298(4) 0.0293(4) 0.000 0.0050(3) 0.000
Ru2 0.0195(2) 0.0301(3) 0.0221(3) -0.00040(19) 0.00471(19) 0.00012(18)

loop_
_atom_type_symbol
_atom_type_description
_atom_type_scat_dispersion_real
_atom_type_scat_dispersion_imag
_atom_type_scat_source
C C 0.0033 0.0016 'International Tables Vol C Tables 4.2.6.8 and 6.1.1.4'
H H 0.0000 0.0000 'International Tables Vol C Tables 4.2.6.8 and 6.1.1.4'
N N 0.0061 0.0033 'International Tables Vol C Tables 4.2.6.8 and 6.1.1.4'
O O 0.0106 0.0060 'International Tables Vol C Tables 4.2.6.8 and 6.1.1.4'
Ru Ru -1.2594 0.8363 'International Tables Vol C Tables 4.2.6.8 and 6.1.1.4'

loop_
_geom_angle_atom_site_label_1
_geom_angle_atom_site_label_2
_geom_angle_atom_site_label_3
_geom_angle
_geom_angle_site_symmetry_1
_geom_angle_site_symmetry_3
O1 C1 Ru1 180.0 . .
N1 C2 C3 121.2(6) . .
N1 C2 H2 119.4 . .
C3 C2 H2 119.4 . .
N2 C3 C2 121.1(6) . .
N2 C3 C4 116.8(6) . .
C2 C3 C4 122.0(7) . .
C3 C4 H4A 109.5 . .
C3 C4 H4B 109.5 . .
H4A C4 H4B 109.5 . .
C3 C4 H4C 109.5 . .
H4A C4 H4C 109.5 . .
H4B C4 H4C 109.5 . .
N2 C5 C6 120.5(6) . .
N2 C5 C7 119.0(6) . .
C6 C5 C7 120.4(7) . .
N1 C6 C5 121.8(6) . .
N1 C6 H6 119.1 . .
C5 C6 H6 119.1 . .
C5 C7 H7A 109.5 . .
C5 C7 H7B 109.5 . .
H7A C7 H7B 109.5 . .
C5 C7 H7C 109.5 . .
H7A C7 H7C 109.5 . .
H7B C7 H7C 109.5 . .
O11 C11 O12 127.4(6) . .
O11 C11 C12 117.6(6) . .
O12 C11 C12 114.9(6) . .
C11 C12 H12A 109.5 . .
C11 C12 H12B 109.5 . .
H12A C12 H12B 109.5 . .
C11 C12 H12C 109.5 . .
H12A C12 H12C 109.5 . .
H12B C12 H12C 109.5 . .
O21 C21 O22 127.0(7) . .
O21 C21 C22 116.2(7) . .
O22 C21 C22 116.8(7) . .
C21 C22 H22A 109.5 . .
C21 C22 H22B 109.5 . .
H22A C22 H22B 109.5 . .
C21 C22 H22C 109.5 . .
H22A C22 H22C 109.5 . .
H22B C22 H22C 109.5 . .
O32 C31 O31 126.1(6) 2_655 .
O32 C31 C32 116.9(6) 2_655 .
O31 C31 C32 116.9(6) . .
C31 C32 H32A 109.5 . .
C31 C32 H32B 109.5 . .
H32A C32 H32B 109.5 . .
C31 C32 H32C 109.5 . .
H32A C32 H32C 109.5 . .
H32B C32 H32C 109.5 . .
C2 N1 C6 117.3(5) . .
C2 N1 Ru2 123.8(4) . .
C6 N1 Ru2 118.8(4) . .
C5 N2 C3 117.9(6) . .
H1S O1S H2S 108.172(5) . .
Ru2 O2 Ru2 120.4(3) 2_655 .
Ru2 O2 Ru1 119.79(15) 2_655 .
Ru2 O2 Ru1 119.79(15) . .
C11 O11 Ru1 132.9(4) . .
C11 O12 Ru2 133.3(4) . .
C21 O21 Ru1 133.0(5) . .
C21 O22 Ru2 133.3(5) . .
C31 O31 Ru2 127.7(4) . .
C31 O32 Ru2 135.3(4) 2_655 .
C1 Ru1 O2 180.0 . .
C1 Ru1 O21 88.08(15) . 2_655
O2 Ru1 O21 91.92(15) . 2_655
C1 Ru1 O21 88.08(15) . .
O2 Ru1 O21 91.92(15) . .
O21 Ru1 O21 176.2(3) 2_655 .
C1 Ru1 O11 88.37(14) . 2_655
O2 Ru1 O11 91.63(14) . 2_655
O21 Ru1 O11 93.6(2) 2_655 2_655
O21 Ru1 O11 86.3(2) . 2_655
C1 Ru1 O11 88.37(14) . .
O2 Ru1 O11 91.63(14) . .
O21 Ru1 O11 86.3(2) 2_655 .
O21 Ru1 O11 93.6(2) . .
O11 Ru1 O11 176.7(3) 2_655 .
O2 Ru2 O12 92.87(16) . .
O2 Ru2 O32 94.44(17) . .
O12 Ru2 O32 87.6(2) . .
O2 Ru2 O31 95.64(16) . .
O12 Ru2 O31 171.47(19) . .
O32 Ru2 O31 91.2(2) . .
O2 Ru2 O22 96.45(17) . .
O12 Ru2 O22 92.6(2) . .
O32 Ru2 O22 169.09(19) . .
O31 Ru2 O22 87.0(2) . .
O2 Ru2 N1 175.76(14) . .
O12 Ru2 N1 83.45(19) . .
O32 Ru2 N1 83.32(19) . .
O31 Ru2 N1 88.02(19) . .
O22 Ru2 N1 85.86(19) . .

loop_
_geom_bond_atom_site_label_1
_geom_bond_atom_site_label_2
_geom_bond_distance
_geom_bond_site_symmetry_2
C1 O1 1.154(14) .
C1 Ru1 1.847(12) .
C2 N1 1.332(8) .
C2 C3 1.389(9) .
C2 H2 0.9300 .
C3 N2 1.339(9) .
C3 C4 1.502(10) .
C4 H4A 0.9600 .
C4 H4B 0.9600 .
C4 H4C 0.9600 .
C5 N2 1.335(9) .
C5 C6 1.388(9) .
C5 C7 1.504(9) .
C6 N1 1.338(8) .
C6 H6 0.9300 .
C7 H7A 0.9600 .
C7 H7B 0.9600 .
C7 H7C 0.9600 .
C11 O11 1.233(8) .
C11 O12 1.243(8) .
C11 C12 1.501(9) .
C12 H12A 0.9600 .
C12 H12B 0.9600 .
C12 H12C 0.9600 .
C21 O21 1.234(8) .
C21 O22 1.247(8) .
C21 C22 1.503(10) .
C22 H22A 0.9600 .
C22 H22B 0.9600 .
C22 H22C 0.9600 .
C31 O32 1.235(8) 2_655
C31 O31 1.255(7) .
C31 C32 1.502(9) .
C32 H32A 0.9600 .
C32 H32B 0.9600 .
C32 H32C 0.9600 .
N1 Ru2 2.130(5) .
O1S H1S 0.84578(5) .
O1S H2S 0.84916(5) .
O2 Ru2 1.894(3) 2_655
O2 Ru2 1.895(3) .
O2 Ru1 2.064(6) .
O11 Ru1 2.083(5) .
O12 Ru2 2.033(5) .
O21 Ru1 2.075(5) .
O22 Ru2 2.050(5) .
O31 Ru2 2.042(5) .
O32 C31 1.235(8) 2_655
O32 Ru2 2.036(5) .
Ru1 O21 2.075(5) 2_655
Ru1 O11 2.083(5) 2_655

loop_
_geom_hbond_atom_site_label_D
_geom_hbond_atom_site_label_H
_geom_hbond_atom_site_label_A
_geom_hbond_distance_DH
_geom_hbond_distance_HA
_geom_hbond_distance_DA
_geom_hbond_angle_DHA
_geom_hbond_site_symmetry_A
O1S H2S O11 0.8492(0) 2.402(6) 3.196(6) 155.96(12) 7_656
O1S H2S O21 0.8492(0) 2.513(6) 3.141(6) 131.51(12) 8_556
O1S H2S O11 0.8492(0) 2.402(6) 3.196(6) 155.96(12) 7_656
O1S H2S O21 0.8492(0) 2.513(6) 3.141(6) 131.51(12) 8_556

loop_
_geom_torsion_atom_site_label_1
_geom_torsion_atom_site_label_2
_geom_torsion_atom_site_label_3
_geom_torsion_atom_site_label_4
_geom_torsion
_geom_torsion_site_symmetry_1
N1 C2 C3 N2 -1.9(11) .
N1 C2 C3 C4 179.0(7) .
N2 C5 C6 N1 -1.6(10) .
C7 C5 C6 N1 176.4(7) .
C3 C2 N1 C6 -0.2(9) .
C3 C2 N1 Ru2 177.1(5) .
C5 C6 N1 C2 1.9(9) .
C5 C6 N1 Ru2 -175.5(5) .
C6 C5 N2 C3 -0.5(10) .
C7 C5 N2 C3 -178.5(7) .
C2 C3 N2 C5 2.2(10) .
C4 C3 N2 C5 -178.7(7) .
O12 C11 O11 Ru1 4.8(12) .
C12 C11 O11 Ru1 -173.6(5) .
O11 C11 O12 Ru2 4.4(12) .
C12 C11 O12 Ru2 -177.1(5) .
O22 C21 O21 Ru1 5.2(12) .
C22 C21 O21 Ru1 -174.2(6) .
O21 C21 O22 Ru2 7.3(12) .
C22 C21 O22 Ru2 -173.3(6) .
O32 C31 O31 Ru2 7.7(11) 2_655
C32 C31 O31 Ru2 -175.5(6) .
Ru2 O2 Ru2 O12 -128.76(17) 2_655
Ru1 O2 Ru2 O12 51.24(17) .
Ru2 O2 Ru2 O32 -40.98(16) 2_655
Ru1 O2 Ru2 O32 139.02(16) .
Ru2 O2 Ru2 O31 50.65(16) 2_655
Ru1 O2 Ru2 O31 -129.36(16) .
Ru2 O2 Ru2 O22 138.27(17) 2_655
Ru1 O2 Ru2 O22 -41.73(17) .
